data_7223298
loop_
_publ_author_name
'Maurya, Mannar R.'
'Saini, Neeraj'
'Avecilla, Fernando'

_publ_section_title
;
 Effect of N-based additive on the optimization of liquid phase oxidation
 of bicyclic, cyclic and aromatic alcohols catalyzed by
 dioxidomolybdenum(VI) and oxidoperoxidomolybdenum(VI) complexes
;
_journal_name_full 'RSC Adv.'
_journal_paper_doi 10.1039/C5RA16490G
_journal_year 2015
_chemical_formula_moiety 'C21 H17 Mo N3 O5, C H4 O'
_chemical_formula_sum 'C22 H21 Mo N3 O6'
_chemical_formula_weight 519.36
_chemical_name_systematic
; 
 ? 
;
_space_group_IT_number 2
_symmetry_cell_setting triclinic
_symmetry_space_group_name_Hall '-P 1'
_symmetry_space_group_name_H-M 'P -1'
_atom_sites_solution_hydrogens geom
_atom_sites_solution_primary direct
_atom_sites_solution_secondary difmap
_audit_creation_method SHELXL-97
_audit_update_record
;
2015-07-22 deposited with the CCDC.
2015-11-16 downloaded from the CCDC.
;
_cell_angle_alpha 90.030(2)
_cell_angle_beta 100.548(2)
_cell_angle_gamma 99.031(2)
_cell_formula_units_Z 2
_cell_length_a 7.7600(3)
_cell_length_b 9.9273(4)
_cell_length_c 14.1328(6)
_cell_measurement_reflns_used 48101
_cell_measurement_temperature 100(2)
_cell_measurement_theta_max 51.544
_cell_measurement_theta_min 5.015
_cell_volume 1056.59(7)
_computing_cell_refinement ' SAINT V7.68A (Bruker: Madison, 2009 ) in Apex2 suite.'
_computing_data_collection 'Apex2, Bruker Instrument Service v2010, 1-2'
_computing_data_reduction 'SAINT and XPREP Version 2008/2 (Sheldrick, Bruker AXS Inc.)'
_computing_molecular_graphics 'Bruker SHELXTL'
_computing_publication_material 'Bruker SHELXTL'
_computing_structure_refinement 'XL Version 2008/4 (George M. Sheldrick, Acta Cryst. (2008). A64, 112-122)'
_computing_structure_solution 'XS Version 2008/1 (George M. Sheldrick, Acta Cryst. (2008). A64, 112-122) '
_diffrn_ambient_temperature 100(2)
_diffrn_measured_fraction_theta_full 0.976
_diffrn_measured_fraction_theta_max 0.976
_diffrn_measurement_device_type 'CCD area detector'
_diffrn_measurement_method 'phi and omega scans'
_diffrn_radiation_monochromator graphite
_diffrn_radiation_source 'fine-focus sealed tube'
_diffrn_radiation_type MoK\a
_diffrn_radiation_wavelength 0.71073
_diffrn_reflns_av_R_equivalents 0.0678
_diffrn_reflns_av_unetI/netI 0.0535
_diffrn_reflns_limit_h_max 12
_diffrn_reflns_limit_h_min -12
_diffrn_reflns_limit_k_max 15
_diffrn_reflns_limit_k_min -15
_diffrn_reflns_limit_l_max 22
_diffrn_reflns_limit_l_min -22
_diffrn_reflns_number 56836
_diffrn_reflns_theta_full 34.79
_diffrn_reflns_theta_max 34.79
_diffrn_reflns_theta_min 1.47
_exptl_absorpt_coefficient_mu 0.666
_exptl_absorpt_correction_T_max 0.9243
_exptl_absorpt_correction_T_min 0.8052
_exptl_absorpt_correction_type multi-scan
_exptl_absorpt_process_details SADABS
_exptl_crystal_colour yellow
_exptl_crystal_density_diffrn 1.632
_exptl_crystal_density_method 'not measured'
_exptl_crystal_description prism
_exptl_crystal_F_000 528
_exptl_crystal_size_max 0.34
_exptl_crystal_size_mid 0.22
_exptl_crystal_size_min 0.12
_refine_diff_density_max 0.702
_refine_diff_density_min -0.828
_refine_diff_density_rms 0.107
_refine_ls_extinction_method none
_refine_ls_goodness_of_fit_ref 1.061
_refine_ls_hydrogen_treatment mixed
_refine_ls_matrix_type full
_refine_ls_number_parameters 351
_refine_ls_number_reflns 8936
_refine_ls_number_restraints 0
_refine_ls_restrained_S_all 1.061
_refine_ls_R_factor_all 0.0483
_refine_ls_R_factor_gt 0.0362
_refine_ls_shift/su_max 0.001
_refine_ls_shift/su_mean 0.000
_refine_ls_structure_factor_coef Fsqd
_refine_ls_weighting_details 'calc w=1/[\s^2^(Fo^2^)+(0.0336P)^2^+0.3225P] where P=(Fo^2^+2Fc^2^)/3'
_refine_ls_weighting_scheme calc
_refine_ls_wR_factor_gt 0.0773
_refine_ls_wR_factor_ref 0.0829
_reflns_number_gt 7391
_reflns_number_total 8936
_reflns_threshold_expression >2sigma(I)
_cod_data_source_file c5ra16490g2.cif
_cod_data_source_block manar183
_cod_depositor_comments
;
The following automatic conversions were performed:

'_symmetry_cell_setting' value 'Triclinic' changed to 'triclinic'
according to
/usr/data/users/saulius/crontab/automatic-downloads/rss-feeds/RSC/lib/dictionaries/cif_core.dic
dictionary named 'cif_core.dic' version 2.4.2 from 2011-04-26.

Automatic conversion script
Id: cif_fix_values 4268 2015-11-12 08:31:59Z antanas 
;
_cod_original_sg_symbol_Hall -P1
_cod_original_sg_symbol_H-M P-1
_cod_database_code 7223298

loop_
_symmetry_equiv_pos_as_xyz
'x, y, z'
'-x, -y, -z'

loop_
_atom_site_label
_atom_site_type_symbol
_atom_site_fract_x
_atom_site_fract_y
_atom_site_fract_z
_atom_site_U_iso_or_equiv
_atom_site_adp_type
_atom_site_occupancy
_atom_site_symmetry_multiplicity
_atom_site_calc_flag
_atom_site_refinement_flags
Mo1 Mo 0.094018(18) 0.418470(14) 0.292418(10) 0.01225(4) Uani 1 1 d .
O1M O 0.38069(17) 0.39400(13) 0.28952(10) 0.0186(2) Uani 1 1 d .
H1M H 0.447(3) 0.458(2) 0.3022(18) 0.025(6) Uiso 1 1 d .
O1 O 0.21893(16) 0.55554(12) 0.39031(9) 0.0150(2) Uani 1 1 d .
C1 C 0.2074(2) 0.68984(16) 0.39453(12) 0.0136(3) Uani 1 1 d .
N1 N 0.20022(17) 0.58443(13) 0.20036(10) 0.0126(2) Uani 1 1 d .
C1M C 0.4633(3) 0.2836(2) 0.32927(18) 0.0288(4) Uani 1 1 d .
H1M1 H 0.4624 0.2808 0.3971 0.043 Uiso 1 1 calc R
H1M2 H 0.5838 0.2959 0.3192 0.043 Uiso 1 1 calc R
H1M3 H 0.3997 0.1995 0.2984 0.043 Uiso 1 1 calc R
O2M O 0.63318(18) 0.61053(14) 0.32167(10) 0.0202(3) Uani 1 1 d .
H2M H 0.706(4) 0.580(3) 0.314(2) 0.035(8) Uiso 1 1 d .
O2 O 0.05378(16) 0.32287(12) 0.16993(9) 0.0179(2) Uani 1 1 d .
N2 N 0.34411(18) 0.77512(14) 0.16125(10) 0.0140(2) Uani 1 1 d .
C2 C 0.1761(2) 0.74397(18) 0.47958(13) 0.0177(3) Uani 1 1 d .
H2 H 0.157(3) 0.685(2) 0.5295(16) 0.013(5) Uiso 1 1 d .
C2M C 0.6793(3) 0.6642(2) 0.41811(15) 0.0285(4) Uani 1 1 d .
H2M1 H 0.7899 0.7256 0.4260 0.043 Uiso 1 1 calc R
H2M2 H 0.6910 0.5907 0.4618 0.043 Uiso 1 1 calc R
H2M3 H 0.5880 0.7123 0.4315 0.043 Uiso 1 1 calc R
N3 N 0.33599(19) 0.68599(14) 0.08619(11) 0.0159(3) Uani 1 1 d .
O3 O 0.09100(17) 0.28057(12) 0.36369(10) 0.0189(2) Uani 1 1 d .
C3 C 0.1694(3) 0.8817(2) 0.48792(15) 0.0228(4) Uani 1 1 d .
H3 H 0.152(3) 0.915(2) 0.5417(17) 0.018(5) Uiso 1 1 d .
O4 O -0.10842(16) 0.46829(13) 0.28629(10) 0.0198(2) Uani 1 1 d .
C4 C 0.1911(3) 0.96663(19) 0.41148(15) 0.0232(4) Uani 1 1 d .
H4 H 0.185(3) 1.060(3) 0.4175(19) 0.034(7) Uiso 1 1 d .
C5 C 0.2223(2) 0.91406(17) 0.32735(14) 0.0189(3) Uani 1 1 d .
H5 H 0.234(3) 0.967(2) 0.2805(15) 0.010(5) Uiso 1 1 d .
C6 C 0.2332(2) 0.77499(16) 0.31762(12) 0.0139(3) Uani 1 1 d .
C7 C 0.2616(2) 0.71461(16) 0.22946(12) 0.0131(3) Uani 1 1 d .
C8 C 0.4494(2) 0.90816(16) 0.16129(12) 0.0148(3) Uani 1 1 d .
C9 C 0.3864(2) 1.00385(18) 0.09861(14) 0.0193(3) Uani 1 1 d .
H9 H 0.274(3) 0.986(2) 0.0570(18) 0.028(6) Uiso 1 1 d .
C10 C 0.4918(2) 1.12904(18) 0.09442(15) 0.0216(4) Uani 1 1 d .
H10 H 0.459(3) 1.192(3) 0.0526(19) 0.033(7) Uiso 1 1 d .
C11 C 0.6583(2) 1.15604(18) 0.15234(15) 0.0209(3) Uani 1 1 d .
H11 H 0.726(3) 1.234(2) 0.1495(18) 0.028(6) Uiso 1 1 d .
C12 C 0.7194(2) 1.06022(19) 0.21522(15) 0.0216(3) Uani 1 1 d .
H12 H 0.832(3) 1.077(2) 0.2587(19) 0.032(7) Uiso 1 1 d .
C13 C 0.6145(2) 0.93425(18) 0.22052(14) 0.0190(3) Uani 1 1 d .
H13 H 0.652(3) 0.872(2) 0.2638(18) 0.027(6) Uiso 1 1 d .
C14 C 0.2476(2) 0.57174(16) 0.11281(12) 0.0133(3) Uani 1 1 d .
C15 C 0.2026(2) 0.44668(16) 0.05322(12) 0.0140(3) Uani 1 1 d .
C16 C 0.2523(2) 0.44278(18) -0.03655(13) 0.0186(3) Uani 1 1 d .
H16 H 0.312(3) 0.518(2) -0.0575(17) 0.017(5) Uiso 1 1 d .
C17 C 0.2058(3) 0.32620(19) -0.09517(13) 0.0208(3) Uani 1 1 d .
H17 H 0.246(3) 0.323(3) -0.155(2) 0.042(8) Uiso 1 1 d .
C18 C 0.1067(2) 0.21145(19) -0.06432(14) 0.0205(3) Uani 1 1 d .
H18 H 0.068(3) 0.130(2) -0.1072(18) 0.027(6) Uiso 1 1 d .
C19 C 0.0577(2) 0.21232(18) 0.02436(13) 0.0179(3) Uani 1 1 d .
H19 H -0.006(3) 0.132(2) 0.0464(16) 0.016(5) Uiso 1 1 d .
C20 C 0.1055(2) 0.32932(17) 0.08462(12) 0.0144(3) Uani 1 1 d .

loop_
_atom_site_aniso_label
_atom_site_aniso_U_11
_atom_site_aniso_U_22
_atom_site_aniso_U_33
_atom_site_aniso_U_23
_atom_site_aniso_U_13
_atom_site_aniso_U_12
Mo1 0.01147(7) 0.01028(6) 0.01541(7) 0.00126(4) 0.00462(4) 0.00051(4)
O1M 0.0142(6) 0.0132(6) 0.0282(7) 0.0017(5) 0.0031(5) 0.0028(4)
O1 0.0189(6) 0.0119(5) 0.0144(6) 0.0019(4) 0.0029(4) 0.0030(4)
C1 0.0116(7) 0.0116(7) 0.0170(7) -0.0018(5) 0.0024(5) 0.0003(5)
N1 0.0118(6) 0.0108(6) 0.0153(6) 0.0013(5) 0.0035(5) 0.0013(4)
C1M 0.0242(10) 0.0238(9) 0.0429(13) 0.0103(8) 0.0113(8) 0.0119(7)
O2M 0.0151(6) 0.0216(6) 0.0243(7) 0.0000(5) 0.0026(5) 0.0053(5)
O2 0.0169(6) 0.0169(6) 0.0187(6) -0.0027(5) 0.0068(5) -0.0046(4)
N2 0.0152(6) 0.0108(6) 0.0159(6) 0.0015(5) 0.0044(5) 0.0000(5)
C2 0.0189(8) 0.0181(8) 0.0171(8) 0.0009(6) 0.0063(6) 0.0025(6)
C2M 0.0252(10) 0.0348(11) 0.0249(10) -0.0012(8) 0.0005(8) 0.0082(8)
N3 0.0172(7) 0.0141(6) 0.0165(7) -0.0002(5) 0.0052(5) 0.0004(5)
O3 0.0233(6) 0.0138(5) 0.0209(6) 0.0034(4) 0.0078(5) 0.0018(5)
C3 0.0268(9) 0.0201(9) 0.0233(9) -0.0051(7) 0.0089(7) 0.0040(7)
O4 0.0151(6) 0.0217(6) 0.0236(7) 0.0002(5) 0.0057(5) 0.0037(5)
C4 0.0286(10) 0.0142(8) 0.0294(10) -0.0021(7) 0.0110(8) 0.0047(7)
C5 0.0238(9) 0.0128(7) 0.0213(9) 0.0031(6) 0.0077(7) 0.0030(6)
C6 0.0134(7) 0.0118(7) 0.0165(7) 0.0007(5) 0.0040(5) 0.0004(5)
C7 0.0119(7) 0.0116(7) 0.0157(7) 0.0030(5) 0.0035(5) 0.0011(5)
C8 0.0160(7) 0.0113(7) 0.0178(8) 0.0004(5) 0.0063(6) 0.0008(5)
C9 0.0170(8) 0.0156(8) 0.0225(9) 0.0050(6) 0.0001(6) -0.0023(6)
C10 0.0218(8) 0.0154(8) 0.0260(9) 0.0074(7) 0.0032(7) -0.0006(6)
C11 0.0183(8) 0.0147(8) 0.0285(10) 0.0008(6) 0.0067(7) -0.0037(6)
C12 0.0160(8) 0.0195(8) 0.0268(9) -0.0006(7) 0.0013(7) -0.0013(6)
C13 0.0179(8) 0.0169(8) 0.0213(9) 0.0027(6) 0.0019(6) 0.0018(6)
C14 0.0128(7) 0.0128(7) 0.0142(7) 0.0013(5) 0.0024(5) 0.0022(5)
C15 0.0129(7) 0.0137(7) 0.0151(7) 0.0000(5) 0.0017(5) 0.0026(5)
C16 0.0212(8) 0.0175(8) 0.0174(8) 0.0016(6) 0.0038(6) 0.0038(6)
C17 0.0281(9) 0.0210(8) 0.0143(8) -0.0009(6) 0.0032(7) 0.0078(7)
C18 0.0230(9) 0.0192(8) 0.0185(8) -0.0038(6) 0.0003(6) 0.0054(7)
C19 0.0162(8) 0.0154(7) 0.0207(8) -0.0023(6) 0.0018(6) 0.0006(6)
C20 0.0112(7) 0.0162(7) 0.0156(7) -0.0004(6) 0.0021(5) 0.0022(5)

loop_
_atom_type_symbol
_atom_type_description
_atom_type_scat_dispersion_real
_atom_type_scat_dispersion_imag
_atom_type_scat_source
C C 0.0033 0.0016 'International Tables Vol C Tables 4.2.6.8 and 6.1.1.4'
H H 0.0000 0.0000 'International Tables Vol C Tables 4.2.6.8 and 6.1.1.4'
N N 0.0061 0.0033 'International Tables Vol C Tables 4.2.6.8 and 6.1.1.4'
O O 0.0106 0.0060 'International Tables Vol C Tables 4.2.6.8 and 6.1.1.4'
Mo Mo -1.6832 0.6857 'International Tables Vol C Tables 4.2.6.8 and 6.1.1.4'

loop_
_geom_angle_atom_site_label_1
_geom_angle_atom_site_label_2
_geom_angle_atom_site_label_3
_geom_angle
O3 Mo1 O4 105.48(6)
O3 Mo1 O2 98.06(6)
O4 Mo1 O2 99.48(6)
O3 Mo1 O1 97.83(6)
O4 Mo1 O1 95.11(6)
O2 Mo1 O1 154.69(5)
O3 Mo1 N1 158.74(6)
O4 Mo1 N1 95.76(6)
O2 Mo1 N1 79.04(5)
O1 Mo1 N1 79.00(5)
O3 Mo1 O1M 85.48(5)
O4 Mo1 O1M 168.59(6)
O2 Mo1 O1M 81.77(5)
O1 Mo1 O1M 79.97(5)
N1 Mo1 O1M 73.26(5)
C1M O1M Mo1 124.85(11)
C1M O1M H1M 107.3(19)
Mo1 O1M H1M 114.4(18)
C1 O1 Mo1 128.41(11)
O1 C1 C2 118.19(15)
O1 C1 C6 121.68(14)
C2 C1 C6 120.07(15)
C7 N1 C14 105.21(13)
C7 N1 Mo1 125.41(11)
C14 N1 Mo1 128.30(11)
O1M C1M H1M1 109.5
O1M C1M H1M2 109.5
H1M1 C1M H1M2 109.5
O1M C1M H1M3 109.5
H1M1 C1M H1M3 109.5
H1M2 C1M H1M3 109.5
C2M O2M H2M 105(2)
C20 O2 Mo1 141.79(11)
C7 N2 N3 111.01(13)
C7 N2 C8 130.28(14)
N3 N2 C8 118.35(13)
C3 C2 C1 119.96(17)
C3 C2 H2 121.3(13)
C1 C2 H2 118.7(13)
O2M C2M H2M1 109.5
O2M C2M H2M2 109.5
H2M1 C2M H2M2 109.5
O2M C2M H2M3 109.5
H2M1 C2M H2M3 109.5
H2M2 C2M H2M3 109.5
C14 N3 N2 103.17(13)
C2 C3 C4 120.51(17)
C2 C3 H3 119.4(15)
C4 C3 H3 120.1(15)
C5 C4 C3 119.89(17)
C5 C4 H4 120.2(16)
C3 C4 H4 119.9(16)
C4 C5 C6 120.76(17)
C4 C5 H5 119.2(13)
C6 C5 H5 120.0(13)
C1 C6 C5 118.78(15)
C1 C6 C7 118.55(14)
C5 C6 C7 122.60(15)
N1 C7 N2 107.64(14)
N1 C7 C6 124.04(14)
N2 C7 C6 128.27(14)
C13 C8 C9 121.87(15)
C13 C8 N2 118.97(15)
C9 C8 N2 119.07(15)
C8 C9 C10 119.23(17)
C8 C9 H9 122.3(15)
C10 C9 H9 118.4(15)
C11 C10 C9 119.58(17)
C11 C10 H10 118.1(16)
C9 C10 H10 122.2(16)
C12 C11 C10 120.74(16)
C12 C11 H11 119.0(17)
C10 C11 H11 120.2(17)
C11 C12 C13 120.26(17)
C11 C12 H12 123.1(15)
C13 C12 H12 116.6(15)
C8 C13 C12 118.30(17)
C8 C13 H13 121.1(15)
C12 C13 H13 120.5(15)
N3 C14 N1 112.96(14)
N3 C14 C15 123.10(15)
N1 C14 C15 123.92(14)
C16 C15 C20 119.04(15)
C16 C15 C14 120.50(15)
C20 C15 C14 120.45(15)
C17 C16 C15 121.18(17)
C17 C16 H16 119.5(14)
C15 C16 H16 119.3(14)
C16 C17 C18 119.37(17)
C16 C17 H17 120.4(16)
C18 C17 H17 120.2(16)
C19 C18 C17 120.52(17)
C19 C18 H18 119.9(14)
C17 C18 H18 119.5(14)
C18 C19 C20 120.55(17)
C18 C19 H19 120.3(13)
C20 C19 H19 119.1(13)
O2 C20 C19 117.36(15)
O2 C20 C15 123.32(15)
C19 C20 C15 119.31(16)

loop_
_geom_bond_atom_site_label_1
_geom_bond_atom_site_label_2
_geom_bond_distance
Mo1 O3 1.6998(12)
Mo1 O4 1.7070(12)
Mo1 O2 1.9242(12)
Mo1 O1 1.9489(12)
Mo1 N1 2.2483(13)
Mo1 O1M 2.2831(12)
O1M C1M 1.421(2)
O1M H1M 0.75(2)
O1 C1 1.3522(19)
C1 C2 1.393(2)
C1 C6 1.401(2)
N1 C7 1.342(2)
N1 C14 1.365(2)
C1M H1M1 0.9600
C1M H1M2 0.9600
C1M H1M3 0.9600
O2M C2M 1.425(2)
O2M H2M 0.70(3)
O2 C20 1.337(2)
N2 C7 1.344(2)
N2 N3 1.3672(19)
N2 C8 1.440(2)
C2 C3 1.382(3)
C2 H2 0.94(2)
C2M H2M1 0.9600
C2M H2M2 0.9600
C2M H2M3 0.9600
N3 C14 1.322(2)
C3 C4 1.389(3)
C3 H3 0.87(2)
C4 C5 1.374(3)
C4 H4 0.94(3)
C5 C6 1.404(2)
C5 H5 0.85(2)
C6 C7 1.450(2)
C8 C13 1.383(2)
C8 C9 1.383(2)
C9 C10 1.384(2)
C9 H9 0.95(2)
C10 C11 1.384(3)
C10 H10 0.90(3)
C11 C12 1.381(3)
C11 H11 0.87(2)
C12 C13 1.391(2)
C12 H12 0.96(3)
C13 H13 0.91(2)
C14 C15 1.459(2)
C15 C16 1.394(2)
C15 C20 1.403(2)
C16 C17 1.384(3)
C16 H16 0.90(2)
C17 C18 1.388(3)
C17 H17 0.96(3)
C18 C19 1.375(3)
C18 H18 0.98(2)
C19 C20 1.400(2)
C19 H19 0.95(2)

loop_
_geom_hbond_atom_site_label_D
_geom_hbond_atom_site_label_H
_geom_hbond_atom_site_label_A
_geom_hbond_distance_DH
_geom_hbond_distance_HA
_geom_hbond_distance_DA
_geom_hbond_angle_DHA
_geom_hbond_site_symmetry_A
O1M H1M O2M 0.75(2) 1.90(2) 2.6489(19) 172(3) .
O2M H2M O4 0.70(3) 2.05(3) 2.7423(18) 172(3) 1_655

loop_
_geom_torsion_atom_site_label_1
_geom_torsion_atom_site_label_2
_geom_torsion_atom_site_label_3
_geom_torsion_atom_site_label_4
_geom_torsion
O3 Mo1 O1M C1M 6.78(16)
O4 Mo1 O1M C1M 170.8(3)
O2 Mo1 O1M C1M -92.05(16)
O1 Mo1 O1M C1M 105.56(16)
N1 Mo1 O1M C1M -173.01(16)
O3 Mo1 O1 C1 -151.42(13)
O4 Mo1 O1 C1 -44.99(13)
O2 Mo1 O1 C1 80.16(18)
N1 Mo1 O1 C1 49.90(13)
O1M Mo1 O1 C1 124.62(13)
Mo1 O1 C1 C2 128.98(14)
Mo1 O1 C1 C6 -53.6(2)
O3 Mo1 N1 C7 -99.72(19)
O4 Mo1 N1 C7 77.68(13)
O2 Mo1 N1 C7 176.26(14)
O1 Mo1 N1 C7 -16.42(13)
O1M Mo1 N1 C7 -99.13(13)
O3 Mo1 N1 C14 66.6(2)
O4 Mo1 N1 C14 -115.99(14)
O2 Mo1 N1 C14 -17.42(13)
O1 Mo1 N1 C14 149.90(14)
O1M Mo1 N1 C14 67.19(13)
O3 Mo1 O2 C20 -139.27(19)
O4 Mo1 O2 C20 113.46(19)
O1 Mo1 O2 C20 -10.9(3)
N1 Mo1 O2 C20 19.36(18)
O1M Mo1 O2 C20 -55.07(18)
O1 C1 C2 C3 177.80(16)
C6 C1 C2 C3 0.4(3)
C7 N2 N3 C14 -0.42(18)
C8 N2 N3 C14 173.43(14)
C1 C2 C3 C4 1.0(3)
C2 C3 C4 C5 -1.1(3)
C3 C4 C5 C6 -0.2(3)
O1 C1 C6 C5 -178.92(15)
C2 C1 C6 C5 -1.6(2)
O1 C1 C6 C7 4.0(2)
C2 C1 C6 C7 -178.69(15)
C4 C5 C6 C1 1.5(3)
C4 C5 C6 C7 178.48(17)
C14 N1 C7 N2 -0.73(18)
Mo1 N1 C7 N2 168.18(10)
C14 N1 C7 C6 176.91(15)
Mo1 N1 C7 C6 -14.2(2)
N3 N2 C7 N1 0.74(18)
C8 N2 C7 N1 -172.15(15)
N3 N2 C7 C6 -176.76(16)
C8 N2 C7 C6 10.3(3)
C1 C6 C7 N1 26.9(2)
C5 C6 C7 N1 -150.06(17)
C1 C6 C7 N2 -155.94(16)
C5 C6 C7 N2 27.1(3)
C7 N2 C8 C13 69.6(2)
N3 N2 C8 C13 -102.84(19)
C7 N2 C8 C9 -113.6(2)
N3 N2 C8 C9 73.9(2)
C13 C8 C9 C10 0.4(3)
N2 C8 C9 C10 -176.24(16)
C8 C9 C10 C11 0.4(3)
C9 C10 C11 C12 -0.9(3)
C10 C11 C12 C13 0.6(3)
C9 C8 C13 C12 -0.7(3)
N2 C8 C13 C12 175.91(16)
C11 C12 C13 C8 0.2(3)
N2 N3 C14 N1 -0.06(18)
N2 N3 C14 C15 178.57(15)
C7 N1 C14 N3 0.50(19)
Mo1 N1 C14 N3 -167.98(11)
C7 N1 C14 C15 -178.11(15)
Mo1 N1 C14 C15 13.4(2)
N3 C14 C15 C16 0.0(3)
N1 C14 C15 C16 178.45(16)
N3 C14 C15 C20 -178.75(16)
N1 C14 C15 C20 -0.3(2)
C20 C15 C16 C17 0.8(3)
C14 C15 C16 C17 -177.98(16)
C15 C16 C17 C18 0.5(3)
C16 C17 C18 C19 -1.2(3)
C17 C18 C19 C20 0.6(3)
Mo1 O2 C20 C19 166.63(14)
Mo1 O2 C20 C15 -13.9(3)
C18 C19 C20 O2 -179.85(16)
C18 C19 C20 C15 0.7(3)
C16 C15 C20 O2 179.22(16)
C14 C15 C20 O2 -2.0(3)
C16 C15 C20 C19 -1.3(2)
C14 C15 C20 C19 177.40(15)
